data_2207264
loop_
_publ_author_name
'Xiao-Yan Yang'
'Ying Li'
'Xue-Mei Li'
'Shu-Sheng Zhang'

_publ_section_title
;
 <i>N</i>-(2-Methylphenyl)-<i>N</i>-[3-(2-nitrophenyl)prop-2-enylidene]amine
;
_journal_coeditor_code IS6128
_journal_issue 11
_journal_name_full 'Acta Crystallographica Section E'
_journal_page_first o3634
_journal_page_last o3635
_journal_paper_doi 10.1107/S1600536805031491
_journal_volume 61
_journal_year 2005
_chemical_formula_iupac 'C16 H14 N2 O2'
_chemical_formula_moiety 'C16 H14 N2 O2'
_chemical_formula_sum 'C16 H14 N2 O2'
_chemical_formula_weight 266.29
_chemical_name_systematic
;
N-(2-Methylphenyl)-N-[3-(2-nitrophenyl)prop-2-enylidene]amine
;
_space_group_IT_number 14
_symmetry_cell_setting monoclinic
_symmetry_space_group_name_Hall '-P 2ybc'
_symmetry_space_group_name_H-M 'P 1 21/c 1'
_atom_sites_solution_hydrogens geom
_atom_sites_solution_primary direct
_atom_sites_solution_secondary difmap
_audit_creation_method SHELXL-97
_cell_angle_alpha 90.00
_cell_angle_beta 106.532(4)
_cell_angle_gamma 90.00
_cell_formula_units_Z 4
_cell_length_a 11.390(3)
_cell_length_b 9.705(3)
_cell_length_c 13.072(4)
_cell_measurement_reflns_used 2769
_cell_measurement_temperature 293(2)
_cell_measurement_theta_max 26.1
_cell_measurement_theta_min 2.6
_cell_volume 1385.2(7)
_computing_cell_refinement 'SAINT (Siemens, 1996)'
_computing_data_collection 'SMART (Siemens, 1996)'
_computing_data_reduction SAINT
_computing_molecular_graphics 'SHELXTL (Siemens, 1996)'
_computing_publication_material 'SHELXTL, PARST (Nardelli, 1995) and PLATON (Spek, 2003)'
_computing_structure_refinement 'SHELXL97 (Sheldrick, 1997)'
_computing_structure_solution 'SHELXS97 (Sheldrick, 1997)'
_diffrn_ambient_temperature 293(2)
_diffrn_detector_area_resol_mean 8.33
_diffrn_measured_fraction_theta_full 0.991
_diffrn_measured_fraction_theta_max 0.991
_diffrn_measurement_device_type 'Siemens SMART 1000 CCD area-detector'
_diffrn_measurement_method \w
_diffrn_radiation_monochromator graphite
_diffrn_radiation_source 'fine-focus sealed tube'
_diffrn_radiation_type MoK\a
_diffrn_radiation_wavelength 0.71073
_diffrn_reflns_av_R_equivalents 0.0205
_diffrn_reflns_av_sigmaI/netI 0.0217
_diffrn_reflns_limit_h_max 14
_diffrn_reflns_limit_h_min -14
_diffrn_reflns_limit_k_max 12
_diffrn_reflns_limit_k_min -6
_diffrn_reflns_limit_l_max 15
_diffrn_reflns_limit_l_min -16
_diffrn_reflns_number 7324
_diffrn_reflns_theta_full 26.17
_diffrn_reflns_theta_max 26.17
_diffrn_reflns_theta_min 1.87
_diffrn_standards_decay_% 0
_diffrn_standards_interval_count 0
_diffrn_standards_number 0
_exptl_absorpt_coefficient_mu 0.086
_exptl_absorpt_correction_T_max 0.9864
_exptl_absorpt_correction_T_min 0.9698
_exptl_absorpt_correction_type multi-scan
_exptl_absorpt_process_details '(SADABS; Sheldrick, 1996)'
_exptl_crystal_colour yellow
_exptl_crystal_density_diffrn 1.277
_exptl_crystal_density_method 'not measured'
_exptl_crystal_description plate
_exptl_crystal_F_000 560
_exptl_crystal_size_max 0.36
_exptl_crystal_size_mid 0.25
_exptl_crystal_size_min 0.16
_refine_diff_density_max 0.225
_refine_diff_density_min -0.178
_refine_ls_extinction_method none
_refine_ls_goodness_of_fit_ref 1.041
_refine_ls_hydrogen_treatment constr
_refine_ls_matrix_type full
_refine_ls_number_parameters 181
_refine_ls_number_reflns 2744
_refine_ls_number_restraints 0
_refine_ls_restrained_S_all 1.041
_refine_ls_R_factor_all 0.0552
_refine_ls_R_factor_gt 0.0447
_refine_ls_shift/su_max 0.000
_refine_ls_shift/su_mean 0.000
_refine_ls_structure_factor_coef Fsqd
_refine_ls_weighting_details 'calc w = 1/[\s^2^(Fo^2^)+(0.069P)^2^+0.1682P] where P = (Fo^2^+2Fc^2^)/3'
_refine_ls_weighting_scheme calc
_refine_ls_wR_factor_gt 0.1207
_refine_ls_wR_factor_ref 0.1300
_reflns_number_gt 2199
_reflns_number_total 2744
_reflns_threshold_expression I>2\s(I)
_cod_data_source_file is6128.cif
_cod_data_source_block I
_cod_original_sg_symbol_H-M 'P 21/c'
_cod_database_code 2207264
_cod_database_fobs_code 2207264

loop_
_symmetry_equiv_pos_as_xyz
'x, y, z'
'-x, y+1/2, -z+1/2'
'-x, -y, -z'
'x, -y-1/2, z-1/2'

loop_
_atom_site_label
_atom_site_fract_x
_atom_site_fract_y
_atom_site_fract_z
_atom_site_U_iso_or_equiv
_atom_site_adp_type
_atom_site_calc_flag
_atom_site_refinement_flags
_atom_site_occupancy
_atom_site_type_symbol
O1 -0.45987(15) -0.00866(18) 0.74650(11) 0.1106(6) Uani d . 1 O
O2 -0.61075(12) -0.13739(17) 0.74283(11) 0.1010(5) Uani d . 1 O
N1 -0.51252(13) -0.08727(15) 0.78953(11) 0.0662(4) Uani d . 1 N
N2 -0.00243(10) 0.21509(12) 0.95744(10) 0.0562(3) Uani d . 1 N
C1 -0.45601(12) -0.12692(15) 0.90148(11) 0.0516(4) Uani d . 1 C
C2 -0.50582(14) -0.24085(17) 0.93665(14) 0.0625(4) Uani d . 1 C
H2B -0.5724 -0.2861 0.8912 0.075 Uiso calc R 1 H
C3 -0.45657(15) -0.28701(18) 1.03903(14) 0.0673(4) Uani d . 1 C
H3A -0.4889 -0.3642 1.0634 0.081 Uiso calc R 1 H
C4 -0.35872(15) -0.21781(18) 1.10542(14) 0.0661(4) Uani d . 1 C
H4A -0.3254 -0.2480 1.1752 0.079 Uiso calc R 1 H
C5 -0.30980(13) -0.10453(17) 1.06954(12) 0.0572(4) Uani d . 1 C
H5A -0.2439 -0.0595 1.1161 0.069 Uiso calc R 1 H
C6 -0.35567(12) -0.05465(14) 0.96540(11) 0.0486(3) Uani d . 1 C
C7 -0.29677(12) 0.06532(14) 0.93226(11) 0.0506(3) Uani d . 1 C
H7A -0.3461 0.1300 0.8875 0.061 Uiso calc R 1 H
C8 -0.17650(12) 0.08605(15) 0.96308(12) 0.0537(4) Uani d . 1 C
H8A -0.1274 0.0224 1.0092 0.064 Uiso calc R 1 H
C9 -0.11797(13) 0.20209(14) 0.92879(11) 0.0518(3) Uani d . 1 C
H9A -0.1659 0.2685 0.8849 0.062 Uiso calc R 1 H
C10 0.05196(12) 0.32484(14) 0.91588(12) 0.0522(4) Uani d . 1 C
C11 0.14266(13) 0.40283(15) 0.98692(12) 0.0548(4) Uani d . 1 C
C12 0.19922(14) 0.50606(16) 0.94463(15) 0.0652(4) Uani d . 1 C
H12A 0.2583 0.5607 0.9906 0.078 Uiso calc R 1 H
C13 0.17040(16) 0.52985(18) 0.83660(16) 0.0742(5) Uani d . 1 C
H13A 0.2098 0.5995 0.8103 0.089 Uiso calc R 1 H
C14 0.08312(16) 0.45023(19) 0.76764(15) 0.0744(5) Uani d . 1 C
H14A 0.0642 0.4650 0.6945 0.089 Uiso calc R 1 H
C15 0.02379(15) 0.34875(17) 0.80692(13) 0.0650(4) Uani d . 1 C
H15A -0.0358 0.2956 0.7601 0.078 Uiso calc R 1 H
C16 0.17657(16) 0.3742(2) 1.10393(14) 0.0742(5) Uani d . 1 C
H16A 0.2391 0.4376 1.1408 0.111 Uiso calc R 1 H
H16B 0.2067 0.2816 1.1171 0.111 Uiso calc R 1 H
H16C 0.1058 0.3851 1.1291 0.111 Uiso calc R 1 H

loop_
_atom_site_aniso_label
_atom_site_aniso_U_11
_atom_site_aniso_U_22
_atom_site_aniso_U_33
_atom_site_aniso_U_12
_atom_site_aniso_U_13
_atom_site_aniso_U_23
O1 0.1304(12) 0.1360(14) 0.0563(8) -0.0473(11) 0.0118(8) 0.0084(8)
O2 0.0788(8) 0.1137(11) 0.0849(9) -0.0171(8) -0.0180(7) -0.0006(8)
N1 0.0656(8) 0.0702(9) 0.0574(8) -0.0004(7) 0.0090(7) -0.0097(7)
N2 0.0493(7) 0.0500(7) 0.0672(8) -0.0007(5) 0.0130(6) 0.0038(6)
C1 0.0449(7) 0.0571(8) 0.0532(8) 0.0039(6) 0.0149(6) -0.0071(6)
C2 0.0513(8) 0.0641(10) 0.0728(10) -0.0076(7) 0.0188(7) -0.0109(8)
C3 0.0672(10) 0.0627(10) 0.0775(11) -0.0051(8) 0.0294(8) 0.0048(8)
C4 0.0670(9) 0.0713(10) 0.0609(9) 0.0045(8) 0.0197(8) 0.0084(8)
C5 0.0497(7) 0.0630(9) 0.0568(9) 0.0010(7) 0.0119(6) -0.0017(7)
C6 0.0434(7) 0.0519(8) 0.0527(8) 0.0055(6) 0.0174(6) -0.0054(6)
C7 0.0493(7) 0.0498(8) 0.0526(8) 0.0050(6) 0.0145(6) -0.0025(6)
C8 0.0507(8) 0.0491(8) 0.0599(8) 0.0034(6) 0.0138(6) 0.0022(6)
C9 0.0519(8) 0.0462(7) 0.0565(8) 0.0043(6) 0.0141(6) -0.0011(6)
C10 0.0470(7) 0.0451(8) 0.0645(9) 0.0037(6) 0.0157(6) 0.0017(6)
C11 0.0483(7) 0.0507(8) 0.0650(9) 0.0036(6) 0.0156(6) -0.0047(7)
C12 0.0540(8) 0.0552(9) 0.0860(12) -0.0060(7) 0.0191(8) -0.0074(8)
C13 0.0692(10) 0.0641(10) 0.0934(13) -0.0068(8) 0.0300(9) 0.0144(9)
C14 0.0747(10) 0.0796(12) 0.0691(11) -0.0061(9) 0.0204(9) 0.0136(9)
C15 0.0620(9) 0.0659(10) 0.0631(10) -0.0068(8) 0.0111(7) 0.0001(8)
C16 0.0727(10) 0.0797(12) 0.0654(10) -0.0068(9) 0.0120(8) -0.0068(9)

loop_
_atom_type_symbol
_atom_type_description
_atom_type_scat_dispersion_real
_atom_type_scat_dispersion_imag
_atom_type_scat_source
C C 0.0033 0.0016 'International Tables Vol C Tables 4.2.6.8 and 6.1.1.4'
H H 0.0000 0.0000 'International Tables Vol C Tables 4.2.6.8 and 6.1.1.4'
N N 0.0061 0.0033 'International Tables Vol C Tables 4.2.6.8 and 6.1.1.4'
O O 0.0106 0.0060 'International Tables Vol C Tables 4.2.6.8 and 6.1.1.4'

loop_
_geom_angle_atom_site_label_1
_geom_angle_atom_site_label_2
_geom_angle_atom_site_label_3
_geom_angle
O1 N1 O2 121.96(16)
O1 N1 C1 119.67(13)
O2 N1 C1 118.36(15)
C9 N2 C10 119.48(12)
C2 C1 C6 123.15(14)
C2 C1 N1 115.83(13)
C6 C1 N1 120.99(13)
C3 C2 C1 119.63(14)
C3 C2 H2B 120.2
C1 C2 H2B 120.2
C2 C3 C4 119.26(15)
C2 C3 H3A 120.4
C4 C3 H3A 120.4
C5 C4 C3 120.62(15)
C5 C4 H4A 119.7
C3 C4 H4A 119.7
C4 C5 C6 122.26(14)
C4 C5 H5A 118.9
C6 C5 H5A 118.9
C1 C6 C5 115.07(13)
C1 C6 C7 125.86(13)
C5 C6 C7 119.07(13)
C8 C7 C6 123.26(13)
C8 C7 H7A 118.4
C6 C7 H7A 118.4
C7 C8 C9 123.46(14)
C7 C8 H8A 118.3
C9 C8 H8A 118.3
N2 C9 C8 121.21(13)
N2 C9 H9A 119.4
C8 C9 H9A 119.4
C15 C10 C11 120.16(14)
C15 C10 N2 121.40(13)
C11 C10 N2 118.26(13)
C12 C11 C10 117.70(15)
C12 C11 C16 121.87(15)
C10 C11 C16 120.42(14)
C13 C12 C11 121.86(15)
C13 C12 H12A 119.1
C11 C12 H12A 119.1
C14 C13 C12 119.74(16)
C14 C13 H13A 120.1
C12 C13 H13A 120.1
C13 C14 C15 119.92(17)
C13 C14 H14A 120.0
C15 C14 H14A 120.0
C14 C15 C10 120.59(15)
C14 C15 H15A 119.7
C10 C15 H15A 119.7
C11 C16 H16A 109.5
C11 C16 H16B 109.5
H16A C16 H16B 109.5
C11 C16 H16C 109.5
H16A C16 H16C 109.5
H16B C16 H16C 109.5

loop_
_geom_bond_atom_site_label_1
_geom_bond_atom_site_label_2
_geom_bond_distance
_geom_bond_publ_flag
O1 N1 1.2042(19) yes
O2 N1 1.2134(17) yes
N1 C1 1.472(2) yes
N2 C9 1.2678(18) yes
N2 C10 1.4159(18) yes
C1 C2 1.380(2) ?
C1 C6 1.3974(19) ?
C2 C3 1.371(2) ?
C2 H2B 0.9300 ?
C3 C4 1.377(2) ?
C3 H3A 0.9300 ?
C4 C5 1.374(2) ?
C4 H4A 0.9300 ?
C5 C6 1.398(2) ?
C5 H5A 0.9300 ?
C6 C7 1.469(2) ?
C7 C8 1.3286(19) yes
C7 H7A 0.9300 ?
C8 C9 1.443(2) yes
C8 H8A 0.9300 ?
C9 H9A 0.9300 ?
C10 C15 1.388(2) ?
C10 C11 1.399(2) ?
C11 C12 1.388(2) ?
C11 C16 1.493(2) ?
C12 C13 1.375(2) ?
C12 H12A 0.9300 ?
C13 C14 1.374(2) ?
C13 H13A 0.9300 ?
C14 C15 1.374(2) ?
C14 H14A 0.9300 ?
C15 H15A 0.9300 ?
C16 H16A 0.9600 ?
C16 H16B 0.9600 ?
C16 H16C 0.9600 ?

loop_
_geom_hbond_atom_site_label_D
_geom_hbond_atom_site_label_H
_geom_hbond_atom_site_label_A
_geom_hbond_site_symmetry_A
_geom_hbond_distance_DH
_geom_hbond_distance_HA
_geom_hbond_distance_DA
_geom_hbond_angle_DHA
_geom_hbond_publ_flag
C7 H7A O1 1_555 0.93 2.35 2.701(2) 102 yes

loop_
_geom_torsion_atom_site_label_1
_geom_torsion_atom_site_label_2
_geom_torsion_atom_site_label_3
_geom_torsion_atom_site_label_4
_geom_torsion
O1 N1 C1 C2 -164.66(15)
O2 N1 C1 C2 14.1(2)
O1 N1 C1 C6 13.3(2)
O2 N1 C1 C6 -167.89(14)
C6 C1 C2 C3 0.3(2)
N1 C1 C2 C3 178.28(14)
C1 C2 C3 C4 0.6(2)
C2 C3 C4 C5 -0.7(2)
C3 C4 C5 C6 -0.2(2)
C2 C1 C6 C5 -1.2(2)
N1 C1 C6 C5 -179.01(12)
C2 C1 C6 C7 178.64(13)
N1 C1 C6 C7 0.8(2)
C4 C5 C6 C1 1.1(2)
C4 C5 C6 C7 -178.71(13)
C1 C6 C7 C8 -141.89(15)
C5 C6 C7 C8 37.9(2)
C6 C7 C8 C9 178.54(13)
C10 N2 C9 C8 175.39(13)
C7 C8 C9 N2 -177.57(14)
C9 N2 C10 C15 -51.7(2)
C9 N2 C10 C11 133.25(14)
C15 C10 C11 C12 2.0(2)
N2 C10 C11 C12 177.12(12)
C15 C10 C11 C16 -177.78(15)
N2 C10 C11 C16 -2.7(2)
C10 C11 C12 C13 -1.6(2)
C16 C11 C12 C13 178.14(15)
C11 C12 C13 C14 0.2(3)
C12 C13 C14 C15 1.0(3)
C13 C14 C15 C10 -0.6(3)
C11 C10 C15 C14 -0.9(2)
N2 C10 C15 C14 -175.88(14)
